data_4322625
loop_
_publ_author_name
'Alain Diebold'
'Karl S. Hagen'

_publ_section_title
;
 Iron(II) Polyamine Chemistry: Variation of Spin State and Coordination
 Number in Solid State and Solution with Iron(II)
 Tris(2-pyridylmethyl)amine Complexes
;
_journal_name_full 'Inorganic Chemistry'
_journal_page_first 215
_journal_page_last 223
_journal_paper_doi 10.1021/ic971105e
_journal_volume 37
_journal_year 1998
_chemical_formula_moiety '[Fe(TPA)(CH3CN)2](SO3CF3)2(CH3CN)'
_chemical_formula_sum 'C26 H27 F6 Fe N7 O6 S2'
_chemical_formula_weight 767.52
_chemical_name_systematic
; 
 ? 
;
_space_group_IT_number 14
_symmetry_cell_setting monoclinic
_symmetry_space_group_name_Hall '-P 2yn'
_symmetry_space_group_name_H-M 'P 1 21/n 1'
_atom_sites_solution_hydrogens geom
_atom_sites_solution_primary direct
_atom_sites_solution_secondary difmap
_audit_creation_method SHELXL
_cell_angle_alpha 90.00
_cell_angle_beta 92.09(2)
_cell_angle_gamma 90.00
_cell_formula_units_Z 4
_cell_length_a 12.418(2)
_cell_length_b 16.192(4)
_cell_length_c 15.855(2)
_cell_measurement_reflns_used 22
_cell_measurement_temperature 173(2)
_cell_measurement_theta_max 12.49
_cell_measurement_theta_min 5.20
_cell_volume 3185.9(10)
_computing_cell_refinement 'Siemens XSCANS'
_computing_data_collection 'Siemens XSCANS'
_computing_data_reduction 'Siemens SHELXTL'
_computing_molecular_graphics 'Siemens SHELXTL'
_computing_publication_material 'Siemens SHELXTL'
_computing_structure_refinement 'SHELXL-93 (Sheldrick, 1993)'
_computing_structure_solution 'SHELXS-86 (Sheldrick, 1990)'
_diffrn_ambient_temperature 173(2)
_diffrn_measurement_device 'Siemens P4'
_diffrn_measurement_method '\w scans'
_diffrn_radiation_monochromator graphite
_diffrn_radiation_source 'sealed tube'
_diffrn_radiation_type MoK\a
_diffrn_radiation_wavelength 0.71073
_diffrn_reflns_av_R_equivalents 0.0389
_diffrn_reflns_av_sigmaI/netI 0.0599
_diffrn_reflns_limit_h_max 14
_diffrn_reflns_limit_h_min -1
_diffrn_reflns_limit_k_max 19
_diffrn_reflns_limit_k_min -1
_diffrn_reflns_limit_l_max 18
_diffrn_reflns_limit_l_min -18
_diffrn_reflns_number 6846
_diffrn_reflns_theta_max 25.00
_diffrn_reflns_theta_min 1.80
_diffrn_standards_decay_% 5.22
_diffrn_standards_interval_count 97
_diffrn_standards_number 3
_exptl_absorpt_coefficient_mu 0.692
_exptl_absorpt_correction_type none
_exptl_crystal_colour red
_exptl_crystal_density_diffrn 1.600
_exptl_crystal_description fragment_of_plate
_exptl_crystal_F_000 1568
_exptl_crystal_size_max .40
_exptl_crystal_size_mid .30
_exptl_crystal_size_min .26
_refine_diff_density_max 0.426
_refine_diff_density_min -0.319
_refine_diff_density_rms 0.086
_refine_ls_extinction_method none
_refine_ls_goodness_of_fit_all 1.060
_refine_ls_goodness_of_fit_obs 1.070
_refine_ls_hydrogen_treatment noref
_refine_ls_matrix_type full
_refine_ls_number_parameters 433
_refine_ls_number_reflns 5616
_refine_ls_number_restraints 0
_refine_ls_restrained_S_all 1.060
_refine_ls_restrained_S_obs 1.070
_refine_ls_R_factor_all 0.0657
_refine_ls_R_factor_obs 0.0441
_refine_ls_shift/esd_max 0.002
_refine_ls_shift/esd_mean 0.000
_refine_ls_structure_factor_coef Fsqd
_refine_ls_weighting_details 'w=1/[\s^2^(Fo^2^)+(0.0516P)^2^+2.3878P] where P=(Fo^2^+2Fc^2^)/3'
_refine_ls_weighting_scheme calc
_refine_ls_wR_factor_all 0.1189
_refine_ls_wR_factor_obs 0.1044
_reflns_number_observed 4345
_reflns_number_total 5616
_reflns_observed_criterion >2sigma(I)
_cod_data_source_file ic971105e_6.cif
_cod_data_source_block C26H27F6FeN7O6S2
_cod_depositor_comments
;
The following automatic conversions were performed:

'_refine_ls_weighting_scheme' value 'calc
w=1/[\s^2^(Fo^2^)+(0.0516P)^2^+2.3878P] where P=(Fo^2^+2Fc^2^)/3' was
changed to 'calc'. New tag '_refine_ls_weighting_details' was
created. The value of the new tag was set to
'w=1/[\s^2^(Fo^2^)+(0.0516P)^2^+2.3878P] where P=(Fo^2^+2Fc^2^)/3'.

Automatic conversion script
Id: cif_fix_values 3143 2015-03-26 13:38:13Z robertas 
;
_cod_original_cell_volume 3185.8(10)
_cod_database_code 4322625

loop_
_symmetry_equiv_pos_as_xyz
'x, y, z'
'-x+1/2, y+1/2, -z+1/2'
'-x, -y, -z'
'x-1/2, -y-1/2, z-1/2'

loop_
_atom_site_aniso_label
_atom_site_aniso_U_11
_atom_site_aniso_U_22
_atom_site_aniso_U_33
_atom_site_aniso_U_23
_atom_site_aniso_U_13
_atom_site_aniso_U_12
Fe 0.0133(2) 0.0168(2) 0.0174(2) 0.0001(2) 0.0001(2) 0.0010(2)
N1 0.0168(13) 0.0193(14) 0.0170(13) -0.0014(11) 0.0010(10) 0.0007(11)
N2 0.0158(13) 0.0165(13) 0.0198(13) 0.0014(11) -0.0005(10) -0.0015(11)
N3 0.0156(13) 0.0197(14) 0.0181(13) -0.0026(11) 0.0018(10) 0.0032(11)
N4 0.0187(14) 0.0191(14) 0.0206(13) -0.0016(11) 0.0006(11) -0.0011(11)
N5 0.0209(14) 0.0192(14) 0.0217(14) -0.0001(11) -0.0005(11) -0.0011(12)
N6 0.0141(13) 0.0199(14) 0.0243(15) 0.0017(12) 0.0014(11) -0.0002(11)
C1 0.023(2) 0.027(2) 0.022(2) 0.0023(14) -0.0024(14) -0.0014(15)
C2 0.039(2) 0.034(2) 0.027(2) -0.002(2) -0.011(2) -0.005(2)
C3 0.052(2) 0.032(2) 0.030(2) -0.013(2) -0.007(2) 0.003(2)
C4 0.039(2) 0.023(2) 0.032(2) -0.009(2) 0.001(2) 0.008(2)
C5 0.018(2) 0.021(2) 0.021(2) -0.0010(13) 0.0021(13) -0.0035(14)
C6 0.020(2) 0.021(2) 0.025(2) -0.0026(14) 0.0018(13) 0.0062(14)
C7 0.018(2) 0.023(2) 0.022(2) -0.0043(13) 0.0026(13) -0.0001(13)
C8 0.017(2) 0.028(2) 0.028(2) -0.0055(15) 0.0036(13) -0.0042(15)
C9 0.027(2) 0.022(2) 0.031(2) 0.0004(15) 0.0090(15) -0.0020(15)
C10 0.026(2) 0.025(2) 0.026(2) 0.0042(15) 0.0055(14) 0.0044(15)
C11 0.017(2) 0.019(2) 0.019(2) -0.0004(13) 0.0025(13) 0.0035(13)
C12 0.018(2) 0.022(2) 0.019(2) 0.0041(13) -0.0005(12) 0.0026(14)
C13 0.029(2) 0.025(2) 0.025(2) 0.0045(15) 0.0032(14) 0.003(2)
C14 0.041(2) 0.030(2) 0.033(2) 0.008(2) 0.008(2) -0.003(2)
C15 0.033(2) 0.033(2) 0.037(2) 0.002(2) 0.012(2) -0.011(2)
C16 0.018(2) 0.035(2) 0.030(2) -0.004(2) 0.0026(14) -0.0046(15)
C17 0.019(2) 0.025(2) 0.020(2) -0.0045(14) 0.0033(13) -0.0021(14)
C18 0.0118(15) 0.026(2) 0.025(2) -0.0025(14) -0.0026(13) -0.0023(13)
C19 0.024(2) 0.024(2) 0.026(2) -0.0006(14) -0.0016(14) 0.002(2)
C20 0.037(2) 0.040(2) 0.045(2) -0.004(2) -0.008(2) 0.019(2)
C21 0.015(2) 0.020(2) 0.024(2) 0.0004(15) 0.0020(13) -0.0018(13)
C22 0.031(2) 0.031(2) 0.025(2) -0.010(2) 0.0020(15) -0.003(2)
S1 0.0254(5) 0.0292(5) 0.0342(5) 0.0067(4) 0.0086(4) 0.0035(4)
O1 0.052(2) 0.030(2) 0.068(2) 0.0129(14) 0.021(2) 0.0122(14)
O2 0.062(2) 0.069(2) 0.0275(14) 0.0010(14) 0.0054(13) 0.010(2)
O3 0.0197(13) 0.052(2) 0.073(2) 0.003(2) 0.0055(13) -0.0020(13)
C23 0.029(2) 0.035(2) 0.031(2) 0.003(2) 0.007(2) 0.002(2)
F1 0.087(2) 0.0319(14) 0.085(2) 0.0129(14) 0.038(2) 0.0042(14)
F2 0.084(2) 0.085(2) 0.0293(13) 0.0042(13) 0.0124(13) 0.003(2)
F3 0.0289(14) 0.099(2) 0.086(2) 0.032(2) 0.0071(13) -0.0164(14)
S2 0.0340(5) 0.0235(5) 0.0337(5) 0.0049(4) -0.0047(4) 0.0061(4)
O4 0.061(2) 0.045(2) 0.041(2) -0.0081(13) -0.0197(14) 0.005(2)
O5 0.047(2) 0.034(2) 0.054(2) 0.0175(14) -0.0018(14) 0.0116(13)
O6 0.038(2) 0.037(2) 0.058(2) 0.0177(14) 0.0084(13) 0.0054(13)
C24 0.044(2) 0.029(2) 0.040(2) -0.001(2) 0.001(2) -0.006(2)
F4 0.077(2) 0.050(2) 0.077(2) 0.0102(14) 0.021(2) 0.030(2)
F5 0.080(2) 0.070(2) 0.050(2) -0.0229(14) 0.0037(14) -0.038(2)
F6 0.0455(14) 0.052(2) 0.0528(14) 0.0062(12) 0.0079(12) -0.0142(12)
N7 0.067(3) 0.043(2) 0.060(3) 0.005(2) 0.006(2) 0.006(2)
C25 0.051(3) 0.033(2) 0.044(2) 0.012(2) 0.000(2) 0.002(2)
C26 0.057(3) 0.049(3) 0.052(3) -0.001(2) 0.010(2) 0.007(2)

loop_
_atom_site_label
_atom_site_type_symbol
_atom_site_fract_x
_atom_site_fract_y
_atom_site_fract_z
_atom_site_U_iso_or_equiv
_atom_site_thermal_displace_type
_atom_site_occupancy
_atom_site_calc_flag
_atom_site_refinement_flags
_atom_site_disorder_group
Fe Fe 0.22165(3) 0.08032(3) 0.34175(3) 0.01585(13) Uani 1 d . .
N1 N 0.3392(2) 0.0037(2) 0.3763(2) 0.0177(6) Uani 1 d . .
N2 N 0.2094(2) 0.0147(2) 0.2385(2) 0.0174(6) Uani 1 d . .
N3 N 0.1311(2) -0.0022(2) 0.3952(2) 0.0178(6) Uani 1 d . .
N4 N 0.3393(2) 0.1461(2) 0.2970(2) 0.0195(6) Uani 1 d . .
N5 N 0.1046(2) 0.1540(2) 0.3099(2) 0.0206(6) Uani 1 d . .
N6 N 0.2379(2) 0.1438(2) 0.4457(2) 0.0194(6) Uani 1 d . .
C1 C 0.1376(3) 0.0253(2) 0.1733(2) 0.0241(7) Uani 1 d . .
H1A H 0.0904(3) 0.0715(2) 0.1741(2) 0.029 Uiso 1 calc R .
C2 C 0.1303(3) -0.0281(2) 0.1059(2) 0.0336(9) Uani 1 d . .
H2A H 0.0787(3) -0.0191(2) 0.0612(2) 0.040 Uiso 1 calc R .
C3 C 0.1989(3) -0.0947(2) 0.1042(2) 0.0382(10) Uani 1 d . .
H3A H 0.1946(3) -0.1327(2) 0.0586(2) 0.046 Uiso 1 calc R .
C4 C 0.2737(3) -0.1058(2) 0.1694(2) 0.0313(8) Uani 1 d . .
H4A H 0.3226(3) -0.1509(2) 0.1688(2) 0.038 Uiso 1 calc R .
C5 C 0.2769(2) -0.0502(2) 0.2360(2) 0.0200(7) Uani 1 d . .
C6 C 0.3569(3) -0.0590(2) 0.3081(2) 0.0220(7) Uani 1 d . .
H6A H 0.4305(3) -0.0523(2) 0.2871(2) 0.026 Uiso 1 calc R .
H6B H 0.3513(3) -0.1152(2) 0.3322(2) 0.026 Uiso 1 calc R .
C7 C 0.0241(2) -0.0143(2) 0.3831(2) 0.0208(7) Uani 1 d . .
H7A H -0.0155(2) 0.0224(2) 0.3468(2) 0.025 Uiso 1 calc R .
C8 C -0.0299(3) -0.0776(2) 0.4212(2) 0.0243(7) Uani 1 d . .
H8A H -0.1052(3) -0.0844(2) 0.4110(2) 0.029 Uiso 1 calc R .
C9 C 0.0265(3) -0.1312(2) 0.4741(2) 0.0267(8) Uani 1 d . .
H9A H -0.0094(3) -0.1745(2) 0.5022(2) 0.032 Uiso 1 calc R .
C10 C 0.1374(3) -0.1202(2) 0.4855(2) 0.0252(7) Uani 1 d . .
H10A H 0.1786(3) -0.1570(2) 0.5204(2) 0.030 Uiso 1 calc R .
C11 C 0.1868(2) -0.0557(2) 0.4460(2) 0.0184(7) Uani 1 d . .
C12 C 0.3051(2) -0.0374(2) 0.4551(2) 0.0196(7) Uani 1 d . .
H12A H 0.3195(2) -0.0007(2) 0.5041(2) 0.024 Uiso 1 calc R .
H12B H 0.3461(2) -0.0893(2) 0.4643(2) 0.024 Uiso 1 calc R .
C13 C 0.3325(3) 0.2104(2) 0.2436(2) 0.0262(8) Uani 1 d . .
H13A H 0.2636(3) 0.2261(2) 0.2211(2) 0.031 Uiso 1 calc R .
C14 C 0.4214(3) 0.2543(2) 0.2204(2) 0.0349(9) Uani 1 d . .
H14A H 0.4136(3) 0.3008(2) 0.1842(2) 0.042 Uiso 1 calc R .
C15 C 0.5214(3) 0.2299(2) 0.2504(2) 0.0341(9) Uani 1 d . .
H15A H 0.5839(3) 0.2594(2) 0.2350(2) 0.041 Uiso 1 calc R .
C16 C 0.5305(3) 0.1625(2) 0.3030(2) 0.0275(8) Uani 1 d . .
H16A H 0.5993(3) 0.1435(2) 0.3227(2) 0.033 Uiso 1 calc R .
C17 C 0.4382(3) 0.1229(2) 0.3264(2) 0.0212(7) Uani 1 d . .
C18 C 0.4386(2) 0.0545(2) 0.3907(2) 0.0210(7) Uani 1 d . .
H18A H 0.5034(2) 0.0196(2) 0.3850(2) 0.025 Uiso 1 calc R .
H18B H 0.4402(2) 0.0780(2) 0.4483(2) 0.025 Uiso 1 calc R .
C19 C 0.0335(3) 0.1978(2) 0.2973(2) 0.0245(7) Uani 1 d . .
C20 C -0.0570(3) 0.2531(3) 0.2814(3) 0.0408(10) Uani 1 d . .
H20A H -0.0402(3) 0.2914(3) 0.2360(3) 0.049 Uiso 1 calc R .
H20B H -0.0709(3) 0.2844(3) 0.3328(3) 0.049 Uiso 1 calc R .
H20C H -0.1211(3) 0.2208(3) 0.2649(3) 0.049 Uiso 1 calc R .
C21 C 0.2447(2) 0.1857(2) 0.5034(2) 0.0197(7) Uani 1 d . .
C22 C 0.2498(3) 0.2396(2) 0.5776(2) 0.0289(8) Uani 1 d . .
H22A H 0.3127(3) 0.2759(2) 0.5749(2) 0.035 Uiso 0.50 calc PR .
H22B H 0.2559(3) 0.2058(2) 0.6288(2) 0.035 Uiso 0.50 calc PR .
H22C H 0.1842(3) 0.2731(2) 0.5787(2) 0.035 Uiso 0.50 calc PR .
S1 S 0.29460(7) 0.03888(6) 0.73656(6) 0.0294(2) Uani 1 d . .
O1 O 0.2422(2) 0.1168(2) 0.7471(2) 0.0497(8) Uani 1 d . .
O2 O 0.2746(3) 0.0008(2) 0.6565(2) 0.0529(8) Uani 1 d . .
O3 O 0.4046(2) 0.0357(2) 0.7667(2) 0.0482(8) Uani 1 d . .
C23 C 0.2279(3) -0.0292(2) 0.8091(2) 0.0319(8) Uani 1 d . .
F1 F 0.2617(2) -0.1066(2) 0.8010(2) 0.0671(8) Uani 1 d . .
F2 F 0.2466(2) -0.0095(2) 0.88783(15) 0.0661(8) Uani 1 d . .
F3 F 0.1222(2) -0.0288(2) 0.7953(2) 0.0713(9) Uani 1 d . .
S2 S 0.05597(8) 0.22977(6) 1.05165(6) 0.0306(2) Uani 1 d . .
O4 O 0.1396(3) 0.2525(2) 1.1123(2) 0.0495(8) Uani 1 d . .
O5 O 0.0013(2) 0.2988(2) 1.0126(2) 0.0453(7) Uani 1 d . .
O6 O -0.0122(2) 0.1636(2) 1.0775(2) 0.0443(7) Uani 1 d . .
C24 C 0.1308(3) 0.1841(2) 0.9672(2) 0.0377(9) Uani 1 d . .
F4 F 0.1970(2) 0.1253(2) 0.9968(2) 0.0677(8) Uani 1 d . .
F5 F 0.0670(2) 0.1517(2) 0.9082(2) 0.0667(8) Uani 1 d . .
F6 F 0.1915(2) 0.2397(2) 0.92934(15) 0.0501(6) Uani 1 d . .
N7 N -0.0248(3) -0.3367(2) 0.5179(3) 0.0568(10) Uani 1 d . .
C25 C 0.0182(4) -0.3799(3) 0.4741(3) 0.0425(10) Uani 1 d . .
C26 C 0.0712(4) -0.4365(3) 0.4172(3) 0.0524(12) Uani 1 d . .
H26A H 0.0990(4) -0.4842(3) 0.4492(3) 0.063 Uiso 0.50 calc PR .
H26B H 0.1311(4) -0.4080(3) 0.3910(3) 0.063 Uiso 0.50 calc PR .
H26C H 0.0193(4) -0.4553(3) 0.3733(3) 0.063 Uiso 0.50 calc PR .

loop_
_atom_type_symbol
_atom_type_description
_atom_type_scat_dispersion_real
_atom_type_scat_dispersion_imag
_atom_type_scat_source
C C 0.0033 0.0016 'International Tables Vol C Tables 4.2.6.8 and 6.1.1.4'
H H 0.0000 0.0000 'International Tables Vol C Tables 4.2.6.8 and 6.1.1.4'
N N 0.0061 0.0033 'International Tables Vol C Tables 4.2.6.8 and 6.1.1.4'
O O 0.0106 0.0060 'International Tables Vol C Tables 4.2.6.8 and 6.1.1.4'
F F 0.0171 0.0103 'International Tables Vol C Tables 4.2.6.8 and 6.1.1.4'
S S 0.1246 0.1234 'International Tables Vol C Tables 4.2.6.8 and 6.1.1.4'
Fe Fe 0.3463 0.8444 'International Tables Vol C Tables 4.2.6.8 and 6.1.1.4'

loop_
_geom_angle_atom_site_label_1
_geom_angle_atom_site_label_2
_geom_angle_atom_site_label_3
_geom_angle
_geom_angle_site_symmetry_1
_geom_angle_site_symmetry_3
_geom_angle_publ_flag
N5 Fe N6 87.05(11) . . ?
N5 Fe N2 94.71(11) . . ?
N6 Fe N2 178.23(11) . . ?
N5 Fe N3 95.52(11) . . ?
N6 Fe N3 92.12(11) . . ?
N2 Fe N3 87.90(10) . . ?
N5 Fe N4 97.66(11) . . ?
N6 Fe N4 87.95(11) . . ?
N2 Fe N4 91.62(11) . . ?
N3 Fe N4 166.80(11) . . ?
N5 Fe N1 178.64(11) . . ?
N6 Fe N1 92.54(10) . . ?
N2 Fe N1 85.70(10) . . ?
N3 Fe N1 83.20(10) . . ?
N4 Fe N1 83.61(11) . . ?
C12 N1 C18 112.2(2) . . ?
C12 N1 C6 110.8(2) . . ?
C18 N1 C6 109.9(2) . . ?
C12 N1 Fe 106.4(2) . . ?
C18 N1 Fe 107.1(2) . . ?
C6 N1 Fe 110.4(2) . . ?
C5 N2 C1 118.1(3) . . ?
C5 N2 Fe 114.8(2) . . ?
C1 N2 Fe 127.0(2) . . ?
C7 N3 C11 118.0(3) . . ?
C7 N3 Fe 127.9(2) . . ?
C11 N3 Fe 113.9(2) . . ?
C13 N4 C17 118.0(3) . . ?
C13 N4 Fe 128.2(2) . . ?
C17 N4 Fe 113.8(2) . . ?
C19 N5 Fe 174.9(3) . . ?
C21 N6 Fe 175.1(3) . . ?
N2 C1 C2 122.5(3) . . ?
C1 C2 C3 119.0(3) . . ?
C2 C3 C4 119.3(3) . . ?
C3 C4 C5 119.2(3) . . ?
N2 C5 C4 121.9(3) . . ?
N2 C5 C6 116.7(3) . . ?
C4 C5 C6 121.4(3) . . ?
C5 C6 N1 112.1(3) . . ?
N3 C7 C8 122.5(3) . . ?
C7 C8 C9 119.4(3) . . ?
C8 C9 C10 118.4(3) . . ?
C11 C10 C9 119.6(3) . . ?
N3 C11 C10 122.1(3) . . ?
N3 C11 C12 114.0(3) . . ?
C10 C11 C12 124.0(3) . . ?
N1 C12 C11 108.4(2) . . ?
N4 C13 C14 122.5(3) . . ?
C15 C14 C13 119.0(3) . . ?
C14 C15 C16 119.4(3) . . ?
C15 C16 C17 118.9(3) . . ?
N4 C17 C16 122.2(3) . . ?
N4 C17 C18 114.8(3) . . ?
C16 C17 C18 122.9(3) . . ?
N1 C18 C17 108.7(2) . . ?
N5 C19 C20 179.7(4) . . ?
N6 C21 C22 178.2(3) . . ?
O2 S1 O3 114.5(2) . . ?
O2 S1 O1 114.8(2) . . ?
O3 S1 O1 115.2(2) . . ?
O2 S1 C23 103.5(2) . . ?
O3 S1 C23 102.6(2) . . ?
O1 S1 C23 104.0(2) . . ?
F2 C23 F3 107.4(3) . . ?
F2 C23 F1 106.2(3) . . ?
F3 C23 F1 107.6(3) . . ?
F2 C23 S1 112.9(3) . . ?
F3 C23 S1 111.4(3) . . ?
F1 C23 S1 111.0(2) . . ?
O6 S2 O5 115.4(2) . . ?
O6 S2 O4 114.8(2) . . ?
O5 S2 O4 114.1(2) . . ?
O6 S2 C24 103.2(2) . . ?
O5 S2 C24 104.3(2) . . ?
O4 S2 C24 102.8(2) . . ?
F5 C24 F6 106.6(3) . . ?
F5 C24 F4 108.4(3) . . ?
F6 C24 F4 106.8(3) . . ?
F5 C24 S2 112.1(3) . . ?
F6 C24 S2 111.7(3) . . ?
F4 C24 S2 111.0(3) . . ?
N7 C25 C26 178.7(5) . . ?

loop_
_geom_bond_atom_site_label_1
_geom_bond_atom_site_label_2
_geom_bond_distance
_geom_bond_site_symmetry_2
_geom_bond_publ_flag
Fe N5 1.934(3) . ?
Fe N6 1.947(3) . ?
Fe N2 1.953(3) . ?
Fe N3 1.959(3) . ?
Fe N4 1.962(3) . ?
Fe N1 1.978(3) . ?
N1 C12 1.490(4) . ?
N1 C18 1.494(4) . ?
N1 C6 1.505(4) . ?
N2 C5 1.346(4) . ?
N2 C1 1.350(4) . ?
N3 C7 1.350(4) . ?
N3 C11 1.355(4) . ?
N4 C13 1.342(4) . ?
N4 C17 1.350(4) . ?
N5 C19 1.144(4) . ?
N6 C21 1.139(4) . ?
C1 C2 1.375(5) . ?
C2 C3 1.375(5) . ?
C3 C4 1.376(5) . ?
C4 C5 1.386(5) . ?
C5 C6 1.494(4) . ?
C7 C8 1.377(5) . ?
C8 C9 1.380(5) . ?
C9 C10 1.394(5) . ?
C10 C11 1.373(5) . ?
C11 C12 1.501(4) . ?
C13 C14 1.374(5) . ?
C14 C15 1.372(5) . ?
C15 C16 1.376(5) . ?
C16 C17 1.376(5) . ?
C17 C18 1.505(5) . ?
C19 C20 1.452(5) . ?
C21 C22 1.464(4) . ?
S1 O2 1.424(3) . ?
S1 O3 1.431(3) . ?
S1 O1 1.432(3) . ?
S1 C23 1.815(4) . ?
C23 F2 1.301(4) . ?
C23 F3 1.323(4) . ?
C23 F1 1.329(4) . ?
S2 O6 1.435(3) . ?
S2 O5 1.436(3) . ?
S2 O4 1.437(3) . ?
S2 C24 1.815(4) . ?
C24 F5 1.313(4) . ?
C24 F6 1.331(4) . ?
C24 F4 1.332(5) . ?
N7 C25 1.134(5) . ?
C25 C26 1.459(6) . ?
